data_2217024
loop_
_publ_author_name
'Robin, Beck'
'Buell, Gregg'
'Kiprof, Paul'
'Nemykin, Victor N.'

_publ_section_title
;
 3<i>H</i>-2,1-Benzoxaborole-1-spiro-4'-(5-oxa-3a-aza-4-borapyrene)
;
_journal_coeditor_code EM2005
_journal_issue 1
_journal_name_full 'Acta Crystallographica Section E'
_journal_page_first o314
_journal_page_last o315
_journal_paper_doi 10.1107/S1600536807066731
_journal_volume 64
_journal_year 2008
_chemical_formula_iupac 'C20 H14 B N O2'
_chemical_formula_moiety 'C20 H14 B N O2'
_chemical_formula_sum 'C20 H14 B N O2'
_chemical_formula_weight 311.13
_chemical_name_systematic
;
3<i>H</i>-2,1-Benzoxaborole-1-spiro-4'-(5-oxa-3a-aza-4-borapyrene)
;
_space_group_IT_number 148
_symmetry_cell_setting trigonal
_symmetry_space_group_name_Hall '-R 3'
_symmetry_space_group_name_H-M 'R -3 :H'
_atom_sites_solution_hydrogens geom
_atom_sites_solution_primary direct
_cell_angle_alpha 90
_cell_angle_beta 90
_cell_angle_gamma 120
_cell_formula_units_Z 18
_cell_length_a 33.079(5)
_cell_length_b 33.079(5)
_cell_length_c 7.358(5)
_cell_measurement_reflns_used 25
_cell_measurement_temperature 295
_cell_measurement_theta_max 18
_cell_measurement_theta_min 15
_cell_volume 6973(5)
_computing_cell_refinement 'WinAFC (Rigaku/MSC, 2000)'
_computing_data_collection 'AFC-7R Diffractometer Control Software (Rigaku/MSC, 1997)'
_computing_data_reduction 'TEXSAN  (Rigaku/MSC, 2004)'
_computing_molecular_graphics 'CAMERON (Watkin <i>et al.</i>,  1996)'
_computing_publication_material 'CRYSTALS (Betteridge <i>et al.</i>,  2003)'
_computing_structure_refinement 'CRYSTALS (Betteridge <i>et al.</i>,  2003)'
_computing_structure_solution 'SIR92 (Altomare <i>et al.</i>,  1994)'
_diffrn_ambient_temperature 295
_diffrn_measured_fraction_theta_full 0.999
_diffrn_measured_fraction_theta_max 0.999
_diffrn_measurement_device 'Rigaku AFC-7R'
_diffrn_measurement_device_type Serial
_diffrn_measurement_method \w/2\q
_diffrn_radiation_monochromator graphite
_diffrn_radiation_type 'Mo K\a'
_diffrn_radiation_wavelength 0.71073
_diffrn_reflns_av_R_equivalents 0.000
_diffrn_reflns_limit_h_max 42
_diffrn_reflns_limit_h_min 0
_diffrn_reflns_limit_k_max 36
_diffrn_reflns_limit_k_min -36
_diffrn_reflns_limit_l_max 9
_diffrn_reflns_limit_l_min 0
_diffrn_reflns_number 3564
_diffrn_reflns_theta_full 27.490
_diffrn_reflns_theta_max 27.490
_diffrn_reflns_theta_min 2.858
_diffrn_standards_decay_% 0.00
_diffrn_standards_interval_count 150
_diffrn_standards_number 3
_exptl_absorpt_coefficient_mu 0.085
_exptl_absorpt_correction_T_max 0.99
_exptl_absorpt_correction_T_min 0.96
_exptl_absorpt_correction_type psi-scan
_exptl_absorpt_process_details '(North <i>et al.</i>,  1968)'
_exptl_crystal_colour yellow
_exptl_crystal_density_diffrn 1.334
_exptl_crystal_density_method 'not measured'
_exptl_crystal_description needle
_exptl_crystal_F_000 2916
_exptl_crystal_size_max 0.58
_exptl_crystal_size_mid 0.12
_exptl_crystal_size_min 0.07
_refine_diff_density_max 0.31
_refine_diff_density_min -0.28
_refine_ls_extinction_coef 269(15)
_refine_ls_extinction_method 'Larson (1970), Equation 22'
_refine_ls_goodness_of_fit_ref 1.0701
_refine_ls_hydrogen_treatment constr
_refine_ls_matrix_type full
_refine_ls_number_constraints 0
_refine_ls_number_parameters 218
_refine_ls_number_reflns 1779
_refine_ls_number_restraints 0
_refine_ls_R_factor_all 0.1733
_refine_ls_R_factor_gt 0.0684
_refine_ls_shift/su_max 0.000267
_refine_ls_structure_factor_coef Fsqd
_refine_ls_weighting_details
;
 Method, part 1, Chebychev polynomial, (Watkin, 1994, Prince, 1982)
 [weight] = 1.0/[A~0~*T~0~(x)+A~1~*T~1~(x) ... +A~n-1~]*T~n-1~(x)]
 where A~i~ are the Chebychev coefficients listed below and x= Fcalc/Fmax
 Method = Robust Weighting (Prince, 1982)
 W = [weight] * [1-(deltaF/6*sigmaF)^2^]^2^
 A~i~ are:
 6.52 6.79 1.78
;
_refine_ls_weighting_scheme calc
_refine_ls_wR_factor_all 0.1346
_refine_ls_wR_factor_gt 0.0881
_refine_ls_wR_factor_ref 0.0930
_reflns_number_gt 1558
_reflns_number_total 3564
_reflns_threshold_expression I>2.0\s(I)
_cod_data_source_file em2005.cif
_cod_data_source_block I
_cod_original_sg_symbol_H-M 'R -3'
_cod_database_code 2217024
_cod_database_fobs_code 2217024

loop_
_symmetry_equiv_pos_as_xyz
x,y,z
-x,-y,-z
x+1/3,y+2/3,z+2/3
-x+1/3,-y+2/3,-z+2/3
x+2/3,y+1/3,z+1/3
-x+2/3,-y+1/3,-z+1/3
-y,x-y,z
y,-x+y,-z
-y+1/3,x-y+2/3,z+2/3
y+1/3,-x+y+2/3,-z+2/3
-y+2/3,x-y+1/3,z+1/3
y+2/3,-x+y+1/3,-z+1/3
-x+y,-x,z
x-y,x,-z
-x+y+1/3,-x+2/3,z+2/3
x-y+1/3,x+2/3,-z+2/3
-x+y+2/3,-x+1/3,z+1/3
x-y+2/3,x+1/3,-z+1/3

loop_
_atom_site_type_symbol
_atom_site_label
_atom_site_fract_x
_atom_site_fract_y
_atom_site_fract_z
_atom_site_U_iso_or_equiv
_atom_site_adp_type
_atom_site_occupancy
B B1 0.60386(17) 0.50314(19) 0.3431(8) 0.0461 Uani 1.0000
N N1 0.54645(12) 0.47492(12) 0.3338(5) 0.0441 Uani 1.0000
O O1 0.61889(10) 0.50681(11) 0.1583(4) 0.0556 Uani 1.0000
O O2 0.61678(10) 0.54880(11) 0.4258(5) 0.0557 Uani 1.0000
C C1 0.62617(15) 0.47612(16) 0.4450(7) 0.0470 Uani 1.0000
C C2 0.62919(18) 0.46446(19) 0.6229(7) 0.0641 Uani 1.0000
C C3 0.65528(19) 0.4431(2) 0.6641(8) 0.0738 Uani 1.0000
C C4 0.67847(17) 0.43392(18) 0.5313(8) 0.0612 Uani 1.0000
C C5 0.67633(15) 0.44539(16) 0.3534(7) 0.0536 Uani 1.0000
C C6 0.64948(15) 0.46632(15) 0.3118(7) 0.0453 Uani 1.0000
C C7 0.64298(16) 0.48142(17) 0.1297(7) 0.0549 Uani 1.0000
C C8 0.52178(17) 0.42836(16) 0.3387(7) 0.0556 Uani 1.0000
C C9 0.47493(17) 0.40339(17) 0.2966(7) 0.0615 Uani 1.0000
C C10 0.45304(16) 0.42688(17) 0.2430(7) 0.0568 Uani 1.0000
C C11 0.47733(16) 0.47560(17) 0.2342(7) 0.0465 Uani 1.0000
C C12 0.52458(15) 0.49909(15) 0.2852(6) 0.0420 Uani 1.0000
C C13 0.45737(18) 0.5029(2) 0.1721(7) 0.0611 Uani 1.0000
C C14 0.48327(19) 0.5502(2) 0.1649(7) 0.0603 Uani 1.0000
C C15 0.53031(18) 0.57485(17) 0.2257(7) 0.0524 Uani 1.0000
C C16 0.55138(15) 0.54933(15) 0.2865(6) 0.0441 Uani 1.0000
C C17 0.5559(2) 0.62379(19) 0.2316(8) 0.0699 Uani 1.0000
C C18 0.5997(2) 0.64575(19) 0.3060(9) 0.0767 Uani 1.0000
C C19 0.62077(18) 0.62144(17) 0.3711(8) 0.0655 Uani 1.0000
C C20 0.59680(16) 0.57271(16) 0.3584(7) 0.0492 Uani 1.0000
H H11 0.6135 0.4706 0.7139 0.0862 Uiso 1.0000
H H12 0.6569 0.4352 0.7841 0.1024 Uiso 1.0000
H H13 0.6955 0.4194 0.5614 0.0794 Uiso 1.0000
H H14 0.6922 0.4396 0.2624 0.0612 Uiso 1.0000
H H15 0.5372 0.4125 0.3718 0.0623 Uiso 1.0000
H H16 0.4586 0.3710 0.3045 0.0698 Uiso 1.0000
H H17 0.4215 0.4107 0.2128 0.0625 Uiso 1.0000
H H71 0.6732 0.5015 0.0712 0.0750 Uiso 1.0000
H H72 0.6242 0.4541 0.0528 0.0750 Uiso 1.0000
H H131 0.4263 0.4879 0.1352 0.0773 Uiso 1.0000
H H141 0.4698 0.5669 0.1193 0.0818 Uiso 1.0000
H H171 0.5430 0.6412 0.1877 0.0923 Uiso 1.0000
H H181 0.6162 0.6782 0.3100 0.0853 Uiso 1.0000
H H191 0.6501 0.6370 0.4249 0.0712 Uiso 1.0000

loop_
_atom_site_aniso_label
_atom_site_aniso_U_11
_atom_site_aniso_U_22
_atom_site_aniso_U_33
_atom_site_aniso_U_12
_atom_site_aniso_U_13
_atom_site_aniso_U_23
B1 0.033(3) 0.048(3) 0.056(4) 0.020(3) 0.000(3) 0.000(3)
N1 0.033(2) 0.039(2) 0.060(3) 0.0174(18) 0.0013(19) -0.0006(19)
O1 0.049(2) 0.060(2) 0.063(2) 0.0316(19) 0.0060(18) 0.0093(18)
O2 0.0365(18) 0.046(2) 0.083(3) 0.0192(16) -0.0066(17) -0.0093(18)
C1 0.034(3) 0.048(3) 0.057(3) 0.019(2) -0.002(2) -0.007(2)
C2 0.060(3) 0.086(4) 0.061(4) 0.048(3) 0.000(3) 0.000(3)
C3 0.077(4) 0.105(5) 0.063(4) 0.062(4) -0.002(3) 0.007(3)
C4 0.053(3) 0.072(4) 0.071(4) 0.041(3) -0.006(3) -0.002(3)
C5 0.039(3) 0.054(3) 0.068(4) 0.024(3) 0.004(3) -0.002(3)
C6 0.035(3) 0.042(3) 0.054(3) 0.016(2) 0.002(2) -0.004(2)
C7 0.050(3) 0.056(3) 0.063(4) 0.030(3) 0.009(3) -0.001(3)
C8 0.048(3) 0.038(3) 0.080(4) 0.022(2) 0.006(3) 0.003(3)
C9 0.047(3) 0.041(3) 0.084(4) 0.012(3) 0.004(3) -0.007(3)
C10 0.034(3) 0.055(3) 0.069(4) 0.013(3) -0.003(3) -0.010(3)
C11 0.039(3) 0.051(3) 0.051(3) 0.024(2) 0.001(2) -0.006(2)
C12 0.036(3) 0.044(3) 0.048(3) 0.021(2) 0.001(2) -0.004(2)
C13 0.045(3) 0.081(4) 0.067(4) 0.039(3) -0.005(3) -0.005(3)
C14 0.068(4) 0.072(4) 0.063(4) 0.052(3) 0.007(3) 0.007(3)
C15 0.056(3) 0.056(3) 0.055(3) 0.036(3) 0.010(3) 0.005(3)
C16 0.040(3) 0.040(3) 0.055(3) 0.021(2) 0.006(2) -0.002(2)
C17 0.079(4) 0.054(4) 0.093(5) 0.045(3) 0.023(4) 0.015(3)
C18 0.081(4) 0.041(3) 0.110(5) 0.032(3) 0.031(4) 0.010(3)
C19 0.048(3) 0.043(3) 0.092(5) 0.013(3) 0.014(3) -0.009(3)
C20 0.043(3) 0.040(3) 0.065(3) 0.022(2) 0.007(2) -0.004(2)

loop_
_atom_type_symbol
_atom_type_scat_dispersion_real
_atom_type_scat_dispersion_imag
_atom_type_scat_source
C 0.0033 0.0016 'International Tables Vol C 4.2.6.8 and 6.1.1.4'
H 0.0000 0.0000 'International Tables Vol C 4.2.6.8 and 6.1.1.4'
B 0.0013 0.0007 'International Tables Vol C 4.2.6.8 and 6.1.1.4'
N 0.0061 0.0033 'International Tables Vol C 4.2.6.8 and 6.1.1.4'
O 0.0106 0.0060 'International Tables Vol C 4.2.6.8 and 6.1.1.4'

loop_
_geom_angle_atom_site_label_1
_geom_angle_atom_site_label_2
_geom_angle_atom_site_label_3
_geom_angle
_geom_angle_publ_flag
C20 O2 B1 118.0(4) no
O2 C20 C16 121.1(4) no
O2 C20 C19 119.2(5) no
C16 C20 C19 119.6(5) no
C20 C16 C12 120.6(4) no
C20 C16 C15 120.2(4) no
C12 C16 C15 119.1(4) no
C16 C12 N1 118.2(4) no
C16 C12 C11 120.8(4) no
N1 C12 C11 120.9(4) no
C12 N1 B1 118.5(4) no
C12 N1 C8 119.0(4) no
B1 N1 C8 121.3(4) no
N1 B1 O2 105.0(4) no
N1 B1 O1 105.2(4) no
O2 B1 O1 113.1(4) no
N1 B1 C1 115.2(4) no
O2 B1 C1 113.5(4) no
O1 B1 C1 104.7(4) no
B1 O1 C7 111.2(4) no
O1 C7 C6 106.4(4) no
O1 C7 H71 110.0 no
C6 C7 H71 110.8 no
O1 C7 H72 110.0 no
C6 C7 H72 110.1 no
H71 C7 H72 109.5 no
C7 C6 C1 111.7(4) no
C7 C6 C5 126.6(4) no
C1 C6 C5 121.6(5) no
B1 C1 C6 105.4(4) no
B1 C1 C2 135.8(5) no
C6 C1 C2 118.7(4) no
C1 C2 C3 119.8(5) no
C1 C2 H11 119.6 no
C3 C2 H11 120.6 no
C2 C3 C4 121.0(5) no
C2 C3 H12 119.0 no
C4 C3 H12 120.0 no
C3 C4 C5 120.5(5) no
C3 C4 H13 119.7 no
C5 C4 H13 119.8 no
C6 C5 C4 118.4(5) no
C6 C5 H14 120.5 no
C4 C5 H14 121.1 no
N1 C8 C9 122.8(5) no
N1 C8 H15 117.9 no
C9 C8 H15 119.3 no
C8 C9 C10 118.9(5) no
C8 C9 H16 120.6 no
C10 C9 H16 120.5 no
C9 C10 C11 120.6(4) no
C9 C10 H17 120.3 no
C11 C10 H17 119.0 no
C12 C11 C10 117.7(4) no
C12 C11 C13 118.2(5) no
C10 C11 C13 124.1(5) no
C11 C13 C14 120.9(5) no
C11 C13 H131 119.4 no
C14 C13 H131 119.7 no
C13 C14 C15 121.9(5) no
C13 C14 H141 119.0 no
C15 C14 H141 119.1 no
C14 C15 C16 118.9(5) no
C14 C15 C17 121.9(5) no
C16 C15 C17 119.1(5) no
C15 C17 C18 119.6(5) no
C15 C17 H171 120.2 no
C18 C17 H171 120.2 no
C17 C18 C19 122.4(5) no
C17 C18 H181 118.6 no
C19 C18 H181 119.0 no
C20 C19 C18 119.0(5) no
C20 C19 H191 120.0 no
C18 C19 H191 120.9 no

loop_
_geom_bond_atom_site_label_1
_geom_bond_atom_site_label_2
_geom_bond_distance
_geom_bond_publ_flag
O2 C20 1.354(5) no
B1 O2 1.479(6) yes
C20 C16 1.405(6) no
C20 C19 1.399(6) no
C16 C12 1.440(6) no
C16 C15 1.410(6) no
C12 N1 1.367(5) no
C12 C11 1.405(6) no
B1 N1 1.646(6) yes
N1 C8 1.335(5) no
B1 O1 1.432(6) yes
B1 C1 1.602(7) yes
O1 C7 1.433(5) no
C7 C6 1.482(6) no
C7 H71 0.980 no
C7 H72 0.980 no
C6 C1 1.382(6) no
C6 C5 1.406(6) no
C1 C2 1.382(6) no
C2 C3 1.396(7) no
C2 H11 0.930 no
C3 C4 1.366(7) no
C3 H12 0.930 no
C4 C5 1.374(7) no
C4 H13 0.930 no
C5 H14 0.930 no
C8 C9 1.378(6) no
C8 H15 0.930 no
C9 C10 1.359(6) no
C9 H16 0.930 no
C10 C11 1.397(6) no
C10 H17 0.930 no
C11 C13 1.434(6) no
C13 C14 1.358(7) no
C13 H131 0.930 no
C14 C15 1.420(7) no
C14 H141 0.930 no
C15 C17 1.403(7) no
C17 C18 1.368(7) no
C17 H171 0.930 no
C18 C19 1.387(7) no
C18 H181 0.930 no
C19 H191 0.930 no

loop_
_geom_hbond_atom_site_label_D
_geom_hbond_atom_site_label_H
_geom_hbond_atom_site_label_A
_geom_hbond_site_symmetry_A
_geom_hbond_distance_DH
_geom_hbond_distance_HA
_geom_hbond_distance_DA
_geom_hbond_angle_DHA
_geom_hbond_publ_flag
C9 H16 O2 16_545 0.93 2.59 3.490(8) 163 yes
